data_7159858
loop_
_publ_author_name
'Chen, Yuzhen'
'Chen, Jiajia'
'Zhong, Lin'
'Zhang, Yili'
'Zhan, Ruoting'
'Huang, Huicai'
'Xue, Yongbo'

_publ_section_title
;
 Enantioselective synthesis of spirooxindole-pyran derivatives <i>via</i>
 a remote inverse-electron-demand Diels-Alder reaction of
 &#x3b2;,&#x3b3;-unsaturated amides.
;
_journal_issue 16
_journal_name_full 'Organic &amp; biomolecular chemistry'
_journal_page_first 3198
_journal_page_last 3203
_journal_paper_doi 10.1039/d4ob00303a
_journal_volume 22
_journal_year 2024
_chemical_formula_moiety 'C55 H39 Br N4 O3, C3 H7'
_chemical_formula_sum 'C58 H46 Br N4 O3'
_chemical_formula_weight 926.90
_space_group_crystal_system triclinic
_space_group_IT_number 2
_space_group_name_Hall '-P 1'
_space_group_name_H-M_alt 'P -1'
_atom_sites_solution_hydrogens geom
_audit_creation_date 2021-01-11
_audit_creation_method
;
Olex2 1.2
(compiled 2018.05.29 svn.r3508 for OlexSys, GUI svn.r5506)
;
_audit_update_record
;
2021-04-01 deposited with the CCDC.	2024-03-19 downloaded from the CCDC.
;
_cell_angle_alpha 103.7952(18)
_cell_angle_beta 102.2696(18)
_cell_angle_gamma 93.4841(16)
_cell_formula_units_Z 2
_cell_length_a 11.2020(2)
_cell_length_b 11.3554(2)
_cell_length_c 18.8713(4)
_cell_measurement_reflns_used 16860
_cell_measurement_temperature 100.00(10)
_cell_measurement_theta_max 75.9800
_cell_measurement_theta_min 4.0630
_cell_volume 2262.23(8)
_computing_cell_refinement 'CrysAlisPro 1.171.40.84a (Rigaku OD, 2020)'
_computing_data_collection 'CrysAlisPro 1.171.40.84a (Rigaku OD, 2020)'
_computing_data_reduction 'CrysAlisPro 1.171.40.84a (Rigaku OD, 2020)'
_computing_molecular_graphics 'Olex2 (Dolomanov et al., 2009)'
_computing_publication_material 'Olex2 (Dolomanov et al., 2009)'
_computing_structure_refinement 'ShelXL (Sheldrick, 2015)'
_diffrn_ambient_environment N~2~
_diffrn_ambient_temperature 100.00(10)
_diffrn_detector 'Hybrid Pixel Array Detector'
_diffrn_detector_area_resol_mean 10.0000
_diffrn_detector_type HyPix
_diffrn_measured_fraction_theta_full 0.999
_diffrn_measured_fraction_theta_max 0.959
_diffrn_measurement_details
;
List of Runs (angles in degrees, time in seconds):

  # Type    Start    End  Width  t~exp~   \w     \q     \k     \f   Frames
#--------------------------------------------------------------------------
  1  \w    -64.00  22.00   0.50    0.15    --  -46.00  82.00 131.00  172
  2  \w    -25.00  27.00   0.50    0.15    --  -46.00  19.00  30.00  104
  3  \w    -40.00  26.00   0.50    0.15    --  -46.00  37.00  60.00  132
  4  \w    -56.00 -30.00   0.50    0.61    -- -102.00  82.00 131.00   52
  5  \w    -67.00 -29.00   0.50    0.61    -- -102.00  77.00  60.00   76
  6  \w    -97.00 -72.00   0.50    0.61    -- -102.00  77.00  60.00   50
  7  \w   -108.00 -58.00   0.50    0.61    -- -102.00 109.00  77.81  100
  8  \w   -108.00 -43.00   0.50    0.61    -- -102.00 110.00 -92.50  130
  9  \w    -76.00 -45.00   0.50    0.61    -- -102.00 125.00-120.00   62
 10  \w    -65.00 -33.00   0.50    0.61    -- -102.00  61.00-150.00   64
 11  \w   -108.00 -80.00   0.50    0.61    -- -102.00 125.00-120.00   56
 12  \w   -174.00-138.00   0.50    0.61    -- -102.00 -15.00-150.00   72
 13  \w   -134.00-105.00   0.50    0.61    -- -102.00 -15.00-150.00   58
 14  \w   -123.00 -87.00   0.50    0.61    -- -102.00 -61.00 -30.00   72
 15  \w   -155.00 -81.00   0.50    0.61    -- -102.00 -82.00  10.00  148
 16  \w   -118.00 -81.00   0.50    0.15    --  -46.00-125.00 120.00   74
 17  \w   -106.00 -74.00   0.50    0.15    --  -46.00-125.00 150.00   64
 18  \w   -136.00 -91.00   0.50    0.61    -- -102.00 -94.00 120.00   90
 19  \w   -173.00-146.00   0.50    0.61    -- -102.00 -94.00 120.00   54
 20  \w   -158.00-133.00   0.50    0.61    -- -102.00 -61.00 -30.00   50
 21  \w   -113.00 -87.00   0.50    0.15    --  -46.00-125.00-150.00   52
 22  \w     -1.00  70.00   0.50    0.15    --   46.00 -82.00  10.00  142
 23  \w     70.00  96.00   0.50    0.61    --  106.06 -82.00  10.00   52
 24  \w     82.00 108.00   0.50    0.61    --  106.06-125.00  60.00   52
 25  \w     59.00  96.00   0.50    0.61    --  106.06-125.00 120.00   74
 26  \w     34.00 112.00   0.50    0.61    --  106.06-125.00  90.00  156
 27  \w     33.00  68.00   0.50    0.61    --  106.06-125.00  60.00   70
 28  \w     37.00 112.00   0.50    0.61    --  106.06-125.00   0.00  150
 29  \w     85.00 112.00   0.50    0.61    --  106.06-125.00 -90.00   54
 30  \w     74.00 103.00   0.50    0.61    --  106.06 -94.00-180.00   58
 31  \w     40.00 116.00   0.50    0.61    --  106.06-134.00-144.23  152
 32  \w     38.00  71.00   0.50    0.61    --  106.06-125.00 -90.00   66
 33  \w     35.00  72.00   0.50    0.61    --  106.06 -61.00-150.00   74
 34  \w    105.00 176.00   0.50    0.61    --  106.06  30.00 -90.00  142
 35  \w    132.00 158.00   0.50    0.61    --  106.06 125.00 -30.00   52
 36  \w     92.00 178.00   0.50    0.61    --  106.06  45.00  90.00  172
 37  \w    149.00 175.00   0.50    0.61    --  106.06  82.00 131.00   52
 38  \w     84.00 145.00   0.50    0.61    --  106.06  82.00 131.00  122
 39  \w     84.00 121.00   0.50    0.61    --  106.06 125.00 -30.00   74
 40  \w     93.00 176.00   0.50    0.61    --  106.06  45.00-150.00  166
 41  \w     33.00  72.00   0.50    0.61    --  106.06 -94.00 150.00   78
 42  \w     38.00 112.00   0.50    0.61    --  106.06-125.00 150.00  148
 43  \w     -8.00  17.00   0.50    0.15    --   46.00 -19.00  90.00   50
 44  \w    -25.00  29.00   0.50    0.15    --   46.00 -19.00-150.00  108
;
_diffrn_measurement_device 'four-circle diffractometer'
_diffrn_measurement_device_type 'XtaLAB Synergy R, DW system, HyPix'
_diffrn_measurement_method '\w scans'
_diffrn_orient_matrix_type 'CrysAlisPro convention (1999,Acta A55,543-557)'
_diffrn_orient_matrix_UB_11 -0.1087797000
_diffrn_orient_matrix_UB_12 -0.1019649000
_diffrn_orient_matrix_UB_13 -0.0243786000
_diffrn_orient_matrix_UB_21 0.0441536000
_diffrn_orient_matrix_UB_22 -0.0560925000
_diffrn_orient_matrix_UB_23 -0.0713028000
_diffrn_orient_matrix_UB_31 0.0793878000
_diffrn_orient_matrix_UB_32 -0.0790266000
_diffrn_orient_matrix_UB_33 0.0423992000
_diffrn_radiation_monochromator mirror
_diffrn_radiation_probe x-ray
_diffrn_radiation_type CuK\a
_diffrn_radiation_wavelength 1.54184
_diffrn_reflns_av_R_equivalents 0.0476
_diffrn_reflns_av_unetI/netI 0.0468
_diffrn_reflns_Laue_measured_fraction_full 0.999
_diffrn_reflns_Laue_measured_fraction_max 0.959
_diffrn_reflns_limit_h_max 14
_diffrn_reflns_limit_h_min -14
_diffrn_reflns_limit_k_max 14
_diffrn_reflns_limit_k_min -14
_diffrn_reflns_limit_l_max 23
_diffrn_reflns_limit_l_min -22
_diffrn_reflns_number 30212
_diffrn_reflns_point_group_measured_fraction_full 0.999
_diffrn_reflns_point_group_measured_fraction_max 0.959
_diffrn_reflns_theta_full 67.684
_diffrn_reflns_theta_max 77.073
_diffrn_reflns_theta_min 2.480
_diffrn_source 'Rotating-anode X-ray tube'
_diffrn_source_type 'Rigaku (Cu) X-ray Source'
_exptl_absorpt_coefficient_mu 1.649
_exptl_absorpt_correction_T_max 1.00000
_exptl_absorpt_correction_T_min 0.81403
_exptl_absorpt_correction_type multi-scan
_exptl_absorpt_process_details
;
CrysAlisPro 1.171.40.84a (Rigaku Oxford Diffraction, 2020)
Empirical absorption correction using spherical harmonics,
implemented in SCALE3 ABSPACK scaling algorithm.
;
_exptl_crystal_colour colourless
_exptl_crystal_colour_primary colourless
_exptl_crystal_density_diffrn 1.361
_exptl_crystal_description block
_exptl_crystal_F_000 962
_exptl_crystal_size_max 0.05
_exptl_crystal_size_mid 0.04
_exptl_crystal_size_min 0.03
_refine_diff_density_max 1.963
_refine_diff_density_min -0.847
_refine_diff_density_rms 0.114
_refine_ls_extinction_method none
_refine_ls_goodness_of_fit_ref 1.065
_refine_ls_hydrogen_treatment constr
_refine_ls_matrix_type full
_refine_ls_number_parameters 596
_refine_ls_number_reflns 9179
_refine_ls_number_restraints 18
_refine_ls_restrained_S_all 1.079
_refine_ls_R_factor_all 0.0798
_refine_ls_R_factor_gt 0.0733
_refine_ls_shift/su_max 0.001
_refine_ls_shift/su_mean 0.000
_refine_ls_structure_factor_coef Fsqd
_refine_ls_weighting_details 'w=1/[\s^2^(Fo^2^)+(0.1291P)^2^+3.9844P] where P=(Fo^2^+2Fc^2^)/3'
_refine_ls_weighting_scheme calc
_refine_ls_wR_factor_gt 0.2054
_refine_ls_wR_factor_ref 0.2130
_reflns_Friedel_coverage 0.000
_reflns_number_gt 8080
_reflns_number_total 9179
_reflns_threshold_expression 'I > 2\s(I)'
_cod_data_source_file d4ob00303a2.cif
_cod_data_source_block yz0644-1
_cod_depositor_comments 'Adding full bibliography for 7159858.cif.'
_cod_original_cell_volume 2262.21(8)
_cod_database_code 7159858
_shelx_shelxl_version_number 2018/1
_chemical_oxdiff_formula 'C N O Br'
_shelx_space_group_comment
;
The symmetry employed for this shelxl refinement is uniquely defined
by the following loop, which should always be used as a source of
symmetry information in preference to the above space-group names.
They are only intended as comments.
;
_shelx_estimated_absorpt_t_max 0.952
_shelx_estimated_absorpt_t_min 0.922
_diffrn_oxdiff_digest_frames
;
01fce61d438b5a26161774741f64d7c55603996c70c
;
_reflns_odcompleteness_completeness 99.96
_reflns_odcompleteness_iscentric 1
_reflns_odcompleteness_theta 66.97
_olex2_refinement_description
;
1. Fixed Uiso
 At 1.2 times of:
  All C(H) groups, All C(H,H) groups
 At 1.5 times of:
  All C(H,H,H) groups
2. Uiso/Uaniso restraints and constraints
Uanis(C21) \\sim Ueq, Uanis(C19) \\sim Ueq, Uanis(C58) \\sim Ueq, Uanis(C58)
\\sim Ueq: with sigma of 0.004 and sigma for terminal atoms of 0.008
3.a Ternary CH refined with riding coordinates:
 C23(H23), C22(H22), C9(H9)
3.b Secondary CH2 refined with riding coordinates:
 C38(H38A,H38B), C56(H56A,H56B), C57(H57A,H57B)
3.c Aromatic/amide H refined with riding coordinates:
 C55(H55), C27(H27), C28(H28), C48(H48), C37(H37), C33(H33), C54(H54),
 C42(H42), C52(H52), C51(H51), C15(H15), C53(H53), C30(H30), C5(H5), C14(H14),
 C45(H45), C43(H43), C46(H46), C36(H36), C34(H34), C44(H44), C31(H31), C11(H11),
  C35(H35), C13(H13), C4(H4), C12(H12), C2(H2), C3(H3), C21(H21), C17(H17),
 C20(H20), C18(H18), C19(H19)
3.d Idealised Me refined as rotating group:
 C58(H58A,H58B,H58C)
;
_olex2_submission_special_instructions 'No special instructions were received'
_oxdiff_exptl_absorpt_empirical_details
;
Empirical correction (ABSPACK) includes:
- Absorption correction using spherical harmonics
- Frame scaling
;
_oxdiff_exptl_absorpt_empirical_full_max 1.641
_oxdiff_exptl_absorpt_empirical_full_min 0.642

loop_
_space_group_symop_operation_xyz
'x, y, z'
'-x, -y, -z'

loop_
_atom_site_label
_atom_site_type_symbol
_atom_site_fract_x
_atom_site_fract_y
_atom_site_fract_z
_atom_site_U_iso_or_equiv
_atom_site_adp_type
_atom_site_occupancy
_atom_site_site_symmetry_order
_atom_site_calc_flag
_atom_site_refinement_flags_posn
_atom_site_refinement_flags_adp
_atom_site_refinement_flags_occupancy
_atom_site_disorder_assembly
_atom_site_disorder_group
Br1 Br 1.13830(3) 0.35201(4) 0.59007(2) 0.03405(16) Uani 1 1 d . . . . .
O1 O 0.5469(2) 0.3427(2) 0.41547(12) 0.0217(4) Uani 1 1 d . . . . .
O2 O 0.4471(2) 0.3215(2) 0.55376(13) 0.0258(5) Uani 1 1 d . . . . .
O3 O 0.3880(2) 0.1770(2) 0.20241(14) 0.0279(5) Uani 1 1 d . . . . .
N4 N 0.3026(3) 0.1754(2) 0.46983(15) 0.0222(5) Uani 1 1 d . . . . .
N3 N 0.2069(3) 0.1558(3) 0.40724(16) 0.0250(6) Uani 1 1 d . . . . .
N1 N 0.4071(3) 0.3203(3) 0.13625(16) 0.0331(7) Uani 1 1 d . . . . .
C38 C 0.3525(3) 0.3706(3) 0.43967(17) 0.0204(6) Uani 1 1 d . . . . .
H38A H 0.380891 0.454805 0.467095 0.024 Uiso 1 1 calc R . . . .
H38B H 0.264919 0.364976 0.418232 0.024 Uiso 1 1 calc R . . . .
C25 C 0.6352(3) 0.3403(3) 0.37640(18) 0.0218(6) Uani 1 1 d . . . . .
C24 C 0.6090(3) 0.3526(3) 0.30525(17) 0.0209(6) Uani 1 1 d . . . . .
C39 C 0.3739(3) 0.2902(3) 0.49344(17) 0.0210(6) Uani 1 1 d . . . . .
C26 C 0.7562(3) 0.3327(3) 0.42459(18) 0.0223(6) Uani 1 1 d . . . . .
C8 C 0.4206(3) 0.2797(3) 0.19976(17) 0.0223(6) Uani 1 1 d . . . . .
C29 C 0.9822(3) 0.3410(3) 0.5227(2) 0.0284(7) Uani 1 1 d . . . . .
C23 C 0.4076(3) 0.4227(3) 0.32657(17) 0.0204(6) Uani 1 1 d . . . . .
H23 H 0.445183 0.502946 0.358957 0.025 Uiso 1 1 calc R . . . .
C47 C 0.2968(3) 0.0837(3) 0.50713(18) 0.0245(6) Uani 1 1 d . . . . .
C22 C 0.4190(3) 0.3345(3) 0.37652(17) 0.0201(6) Uani 1 1 d . . . . .
H22 H 0.388794 0.250796 0.346569 0.024 Uiso 1 1 calc R . . . .
C7 C 0.4862(3) 0.3866(3) 0.26795(17) 0.0205(6) Uani 1 1 d . . . . .
C32 C 0.2759(3) 0.4377(3) 0.29122(17) 0.0237(6) Uani 1 1 d . . . . .
C50 C 0.3852(3) 0.0682(3) 0.57337(18) 0.0258(7) Uani 1 1 d . . . . .
N2 N 0.7540(3) 0.3189(4) 0.21466(19) 0.0484(10) Uani 1 1 d . . . . .
C55 C 0.5125(3) 0.0967(3) 0.5858(2) 0.0285(7) Uani 1 1 d . . . . .
H55 H 0.544121 0.133242 0.553519 0.034 Uiso 1 1 calc R . . . .
C27 C 0.7641(3) 0.3333(3) 0.49933(19) 0.0257(7) Uani 1 1 d . . . . .
H27 H 0.692414 0.329821 0.516515 0.031 Uiso 1 1 calc R . . . .
C28 C 0.8767(3) 0.3391(3) 0.5487(2) 0.0292(7) Uani 1 1 d . . . . .
H28 H 0.880651 0.341571 0.598733 0.035 Uiso 1 1 calc R . . . .
C49 C 0.1413(3) 0.0539(3) 0.40525(19) 0.0274(7) Uani 1 1 d . . . . .
C48 C 0.1942(3) 0.0058(3) 0.4665(2) 0.0289(7) Uani 1 1 d . . . . .
H48 H 0.164637 -0.065002 0.476836 0.035 Uiso 1 1 calc R . . . .
C10 C 0.4397(4) 0.1948(3) 0.0156(2) 0.0342(8) Uani 1 1 d . . . . .
C6 C 0.5025(3) 0.4876(3) 0.2303(2) 0.0277(7) Uani 1 1 d . . . . .
C37 C 0.1812(3) 0.3422(3) 0.26842(19) 0.0282(7) Uani 1 1 d . . . . .
H37 H 0.197749 0.264921 0.273398 0.034 Uiso 1 1 calc R . . . .
C40 C 0.6943(3) 0.3359(4) 0.25821(19) 0.0306(7) Uani 1 1 d . . . . .
C33 C 0.2488(4) 0.5521(3) 0.2812(2) 0.0306(7) Uani 1 1 d . . . . .
H33 H 0.311272 0.616874 0.295608 0.037 Uiso 1 1 calc R . . . .
C54 C 0.5922(4) 0.0708(3) 0.6461(2) 0.0344(8) Uani 1 1 d . . . . .
H54 H 0.676521 0.092295 0.654705 0.041 Uiso 1 1 calc R . . . .
C41 C 0.0309(3) 0.0038(3) 0.3448(2) 0.0314(7) Uani 1 1 d . . . . .
C42 C -0.0194(4) -0.1166(3) 0.3313(2) 0.0353(8) Uani 1 1 d . . . . .
H42 H 0.016416 -0.165356 0.361164 0.042 Uiso 1 1 calc R . . . .
C52 C 0.4207(4) -0.0174(3) 0.6808(2) 0.0375(9) Uani 1 1 d . . . . .
H52 H 0.389728 -0.057024 0.712011 0.045 Uiso 1 1 calc R . . . .
C51 C 0.3400(4) 0.0108(3) 0.6215(2) 0.0328(8) Uani 1 1 d . . . . .
H51 H 0.255629 -0.008707 0.614121 0.039 Uiso 1 1 calc R . . . .
C15 C 0.3952(4) 0.0951(3) -0.0477(2) 0.0363(8) Uani 1 1 d . . . . .
H15 H 0.312856 0.062839 -0.060291 0.044 Uiso 1 1 calc R . . . .
C53 C 0.5458(4) 0.0127(4) 0.6936(2) 0.0392(9) Uani 1 1 d . . . . .
H53 H 0.598926 -0.005585 0.733548 0.047 Uiso 1 1 calc R . . . .
C30 C 0.9780(4) 0.3384(5) 0.4492(2) 0.0410(9) Uani 1 1 d . . . . .
H30 H 1.050041 0.339225 0.432219 0.049 Uiso 1 1 calc R . . . .
C5 C 0.5524(4) 0.6076(3) 0.2617(2) 0.0352(8) Uani 1 1 d . . . . .
H5 H 0.587947 0.636233 0.312733 0.042 Uiso 1 1 calc R . . . .
C9 C 0.3477(4) 0.2388(4) 0.0624(2) 0.0433(10) Uani 1 1 d . . . . .
H9 H 0.315289 0.165034 0.073783 0.052 Uiso 1 1 calc R . . . .
C1 C 0.4531(5) 0.4446(4) 0.1536(2) 0.0395(9) Uani 1 1 d . . . . .
C14 C 0.4737(5) 0.0454(4) -0.0910(2) 0.0412(10) Uani 1 1 d . . . . .
H14 H 0.443558 -0.019701 -0.132996 0.049 Uiso 1 1 calc R . . . .
C45 C -0.1297(4) 0.0286(4) 0.2435(2) 0.0414(9) Uani 1 1 d . . . . .
H45 H -0.166570 0.077904 0.214316 0.050 Uiso 1 1 calc R . . . .
C43 C -0.1225(4) -0.1646(4) 0.2736(2) 0.0417(9) Uani 1 1 d . . . . .
H43 H -0.154225 -0.245848 0.264368 0.050 Uiso 1 1 calc R . . . .
C46 C -0.0264(4) 0.0761(4) 0.3006(2) 0.0391(9) Uani 1 1 d . . . . .
H46 H 0.005412 0.157258 0.309707 0.047 Uiso 1 1 calc R . . . .
C36 C 0.0608(4) 0.3617(4) 0.2380(2) 0.0362(8) Uani 1 1 d . . . . .
H36 H -0.002368 0.297698 0.223826 0.043 Uiso 1 1 calc R . . . .
C34 C 0.1292(4) 0.5699(4) 0.2497(2) 0.0372(9) Uani 1 1 d . . . . .
H34 H 0.112362 0.646165 0.242816 0.045 Uiso 1 1 calc R . . . .
C44 C -0.1789(4) -0.0924(4) 0.2294(2) 0.0399(9) Uani 1 1 d . . . . .
H44 H -0.248440 -0.124474 0.191001 0.048 Uiso 1 1 calc R . . . .
C31 C 0.8659(4) 0.3345(4) 0.4007(2) 0.0391(9) Uani 1 1 d . . . . .
H31 H 0.863249 0.333139 0.350919 0.047 Uiso 1 1 calc R . . . .
C11 C 0.5620(4) 0.2395(4) 0.0340(2) 0.0400(9) Uani 1 1 d . . . . .
H11 H 0.592492 0.304899 0.075711 0.048 Uiso 1 1 calc R . . . .
C35 C 0.0358(4) 0.4751(4) 0.2289(2) 0.0394(9) Uani 1 1 d . . . . .
H35 H -0.044150 0.487611 0.208641 0.047 Uiso 1 1 calc R . . . .
C13 C 0.5968(5) 0.0916(4) -0.0727(2) 0.0469(11) Uani 1 1 d . . . . .
H13 H 0.649180 0.058578 -0.102357 0.056 Uiso 1 1 calc R . . . .
C4 C 0.5474(6) 0.6848(4) 0.2132(3) 0.0545(14) Uani 1 1 d . . . . .
H4 H 0.577619 0.766961 0.232752 0.065 Uiso 1 1 calc R . . . .
C12 C 0.6406(5) 0.1874(4) -0.0096(3) 0.0498(11) Uani 1 1 d . . . . .
H12 H 0.723558 0.217416 0.003980 0.060 Uiso 1 1 calc R . . . .
C2 C 0.4499(8) 0.5196(5) 0.1053(3) 0.077(2) Uani 1 1 d . . . . .
H2 H 0.416857 0.490484 0.053986 0.092 Uiso 1 1 calc R . . . .
C3 C 0.4989(8) 0.6412(5) 0.1379(3) 0.078(2) Uani 1 1 d . . . . .
H3 H 0.498534 0.694376 0.107250 0.093 Uiso 1 1 calc R . . . .
C16 C 0.2337(6) 0.2860(6) 0.0233(3) 0.0673(17) Uani 1 1 d . . . . .
C21 C 0.2252(7) 0.3121(6) -0.0454(3) 0.0698(15) Uani 1 1 d . U . . .
H21 H 0.291786 0.306605 -0.067772 0.084 Uiso 1 1 calc R . . . .
C17 C 0.1340(6) 0.3004(6) 0.0577(3) 0.0690(16) Uani 1 1 d . . . . .
H17 H 0.140220 0.283778 0.104236 0.083 Uiso 1 1 calc R . . . .
C20 C 0.1148(9) 0.3469(7) -0.0810(4) 0.091(3) Uani 1 1 d . . . . .
H20 H 0.107496 0.360327 -0.128423 0.109 Uiso 1 1 calc R . . . .
C18 C 0.0277(8) 0.3384(7) 0.0239(4) 0.089(2) Uani 1 1 d . . . . .
H18 H -0.037040 0.348890 0.047625 0.106 Uiso 1 1 calc R . . . .
C19 C 0.0174(7) 0.3615(7) -0.0475(4) 0.0841(19) Uani 1 1 d . U . . .
H19 H -0.054521 0.386368 -0.071368 0.101 Uiso 1 1 calc R . . . .
C56 C 0.0501(8) -0.0165(12) 0.0290(5) 0.112(3) Uani 1 1 d . . . . .
H56A H 0.073216 -0.095626 0.007281 0.134 Uiso 1 1 calc R . . . .
H56B H 0.122096 0.043044 0.041380 0.134 Uiso 1 1 calc R . . . .
C57 C 0.0118(8) -0.0206(9) 0.0986(5) 0.096(2) Uani 1 1 d . . . . .
H57A H -0.056717 -0.083787 0.087435 0.116 Uiso 1 1 calc R . . . .
H57B H -0.015167 0.057007 0.119667 0.116 Uiso 1 1 calc R . . . .
C58 C 0.1211(8) -0.0473(11) 0.1567(5) 0.114(3) Uani 1 1 d . U . . .
H58A H 0.144113 -0.126480 0.137104 0.171 Uiso 1 1 calc GR . . . .
H58B H 0.096675 -0.045492 0.202725 0.171 Uiso 1 1 calc GR . . . .
H58C H 0.189935 0.013539 0.166188 0.171 Uiso 1 1 calc GR . . . .

loop_
_atom_site_aniso_label
_atom_site_aniso_U_11
_atom_site_aniso_U_22
_atom_site_aniso_U_33
_atom_site_aniso_U_23
_atom_site_aniso_U_13
_atom_site_aniso_U_12
Br1 0.0228(2) 0.0453(3) 0.0336(2) 0.01398(17) 0.00113(15) 0.00444(15)
O1 0.0200(10) 0.0294(11) 0.0185(10) 0.0100(9) 0.0056(8) 0.0043(8)
O2 0.0295(12) 0.0255(11) 0.0212(11) 0.0081(9) 0.0020(9) -0.0009(9)
O3 0.0301(12) 0.0248(11) 0.0256(12) 0.0021(9) 0.0057(9) -0.0013(9)
N4 0.0245(13) 0.0230(13) 0.0181(12) 0.0069(10) 0.0021(10) -0.0004(10)
N3 0.0265(14) 0.0259(13) 0.0207(13) 0.0071(10) 0.0013(10) 0.0001(11)
N1 0.0515(19) 0.0316(15) 0.0170(13) 0.0074(12) 0.0058(13) 0.0128(14)
C38 0.0217(14) 0.0200(14) 0.0198(14) 0.0062(11) 0.0041(11) 0.0027(11)
C25 0.0225(15) 0.0199(14) 0.0223(15) 0.0050(11) 0.0045(12) 0.0019(11)
C24 0.0195(14) 0.0219(14) 0.0202(14) 0.0041(11) 0.0042(11) 0.0004(11)
C39 0.0221(14) 0.0221(14) 0.0196(14) 0.0062(11) 0.0056(11) 0.0023(11)
C26 0.0230(15) 0.0197(14) 0.0241(15) 0.0069(11) 0.0038(12) 0.0018(11)
C8 0.0230(15) 0.0257(15) 0.0184(14) 0.0055(12) 0.0044(11) 0.0058(12)
C29 0.0241(16) 0.0319(17) 0.0292(17) 0.0099(14) 0.0039(13) 0.0049(13)
C23 0.0242(15) 0.0192(14) 0.0184(14) 0.0059(11) 0.0051(11) 0.0023(11)
C47 0.0308(17) 0.0208(14) 0.0223(15) 0.0057(12) 0.0075(13) 0.0025(12)
C22 0.0207(14) 0.0205(14) 0.0191(14) 0.0062(11) 0.0036(11) 0.0022(11)
C7 0.0237(15) 0.0199(14) 0.0183(14) 0.0057(11) 0.0045(11) 0.0025(11)
C32 0.0280(16) 0.0280(16) 0.0189(14) 0.0097(12) 0.0076(12) 0.0101(13)
C50 0.0377(18) 0.0185(14) 0.0195(15) 0.0035(12) 0.0050(13) 0.0024(13)
N2 0.0283(17) 0.092(3) 0.0268(16) 0.0154(18) 0.0094(13) 0.0101(18)
C55 0.0336(18) 0.0263(16) 0.0250(16) 0.0059(13) 0.0052(13) 0.0078(13)
C27 0.0245(16) 0.0299(16) 0.0243(16) 0.0089(13) 0.0067(13) 0.0041(13)
C28 0.0266(17) 0.0390(19) 0.0240(16) 0.0112(14) 0.0062(13) 0.0061(14)
C49 0.0306(17) 0.0256(16) 0.0241(16) 0.0071(13) 0.0028(13) -0.0019(13)
C48 0.0354(18) 0.0247(16) 0.0261(16) 0.0098(13) 0.0037(14) -0.0011(13)
C10 0.057(2) 0.0287(17) 0.0194(16) 0.0106(13) 0.0081(15) 0.0119(16)
C6 0.0389(19) 0.0237(16) 0.0278(17) 0.0107(13) 0.0172(14) 0.0089(14)
C37 0.0264(17) 0.0323(17) 0.0255(16) 0.0088(13) 0.0031(13) 0.0057(13)
C40 0.0231(16) 0.046(2) 0.0217(16) 0.0097(14) 0.0031(13) 0.0033(14)
C33 0.0377(19) 0.0310(17) 0.0293(17) 0.0130(14) 0.0130(15) 0.0132(15)
C54 0.040(2) 0.0337(18) 0.0257(17) 0.0033(14) 0.0018(15) 0.0130(15)
C41 0.0330(18) 0.0311(18) 0.0267(17) 0.0070(14) 0.0025(14) -0.0044(14)
C42 0.040(2) 0.0308(18) 0.0304(18) 0.0111(15) -0.0031(15) -0.0037(15)
C52 0.067(3) 0.0226(16) 0.0211(16) 0.0075(13) 0.0050(17) 0.0048(16)
C51 0.048(2) 0.0231(16) 0.0254(17) 0.0067(13) 0.0054(15) -0.0001(15)
C15 0.053(2) 0.0305(18) 0.0225(17) 0.0089(14) -0.0003(15) 0.0103(16)
C53 0.058(3) 0.0304(18) 0.0245(17) 0.0057(14) -0.0009(16) 0.0165(17)
C30 0.0228(17) 0.073(3) 0.033(2) 0.0203(19) 0.0103(15) 0.0114(18)
C5 0.051(2) 0.0229(16) 0.039(2) 0.0088(15) 0.0263(18) 0.0050(15)
C9 0.052(2) 0.054(2) 0.0171(16) 0.0008(16) -0.0017(16) 0.018(2)
C1 0.072(3) 0.0296(18) 0.0248(18) 0.0128(15) 0.0172(18) 0.0198(18)
C14 0.075(3) 0.0291(18) 0.0199(16) 0.0075(14) 0.0084(17) 0.0181(19)
C45 0.042(2) 0.042(2) 0.035(2) 0.0156(17) -0.0049(17) -0.0053(17)
C43 0.047(2) 0.035(2) 0.035(2) 0.0098(16) -0.0044(17) -0.0134(17)
C46 0.041(2) 0.0348(19) 0.036(2) 0.0129(16) -0.0038(16) -0.0060(16)
C36 0.0260(18) 0.054(2) 0.0290(18) 0.0139(16) 0.0022(14) 0.0079(16)
C34 0.045(2) 0.044(2) 0.0322(19) 0.0195(16) 0.0118(16) 0.0255(18)
C44 0.039(2) 0.044(2) 0.0290(18) 0.0094(16) -0.0039(16) -0.0116(17)
C31 0.0267(18) 0.070(3) 0.0276(18) 0.0212(18) 0.0096(14) 0.0121(18)
C11 0.061(3) 0.0284(18) 0.0297(19) 0.0043(15) 0.0153(18) -0.0046(17)
C35 0.0318(19) 0.059(3) 0.0308(19) 0.0165(18) 0.0058(15) 0.0194(18)
C13 0.073(3) 0.043(2) 0.035(2) 0.0133(18) 0.028(2) 0.015(2)
C4 0.099(4) 0.0221(18) 0.062(3) 0.0180(19) 0.053(3) 0.013(2)
C12 0.063(3) 0.048(2) 0.043(2) 0.0097(19) 0.027(2) -0.005(2)
C2 0.171(7) 0.043(3) 0.033(2) 0.023(2) 0.040(3) 0.037(3)
C3 0.176(7) 0.035(2) 0.052(3) 0.029(2) 0.063(4) 0.035(3)
C16 0.084(4) 0.080(4) 0.029(2) 0.002(2) 0.001(2) 0.040(3)
C21 0.087(3) 0.069(3) 0.049(2) 0.013(2) 0.002(2) 0.033(2)
C17 0.071(4) 0.074(4) 0.048(3) 0.002(3) -0.006(3) 0.014(3)
C20 0.134(7) 0.081(4) 0.047(3) 0.008(3) -0.004(4) 0.051(5)
C18 0.087(5) 0.092(5) 0.066(4) -0.001(4) -0.007(3) 0.030(4)
C19 0.086(3) 0.079(3) 0.073(3) 0.007(3) -0.001(3) 0.026(3)
C56 0.071(5) 0.188(10) 0.076(5) 0.034(6) 0.019(4) 0.006(6)
C57 0.079(5) 0.123(7) 0.080(5) 0.000(5) 0.032(4) 0.010(4)
C58 0.081(4) 0.170(7) 0.082(5) 0.004(4) 0.029(4) 0.017(5)

loop_
_atom_type_symbol
_atom_type_description
_atom_type_scat_dispersion_real
_atom_type_scat_dispersion_imag
_atom_type_scat_source
C C 0.0181 0.0091 'International Tables Vol C Tables 4.2.6.8 and 6.1.1.4'
H H 0.0000 0.0000 'International Tables Vol C Tables 4.2.6.8 and 6.1.1.4'
Br Br -0.6763 1.2805 'International Tables Vol C Tables 4.2.6.8 and 6.1.1.4'
N N 0.0311 0.0180 'International Tables Vol C Tables 4.2.6.8 and 6.1.1.4'
O O 0.0492 0.0322 'International Tables Vol C Tables 4.2.6.8 and 6.1.1.4'

loop_
_geom_angle_atom_site_label_1
_geom_angle_atom_site_label_2
_geom_angle_atom_site_label_3
_geom_angle
_geom_angle_site_symmetry_1
_geom_angle_site_symmetry_3
_geom_angle_publ_flag
C25 O1 C22 119.3(2) . . ?
N3 N4 C39 117.1(3) . . ?
N3 N4 C47 111.7(3) . . ?
C47 N4 C39 130.0(3) . . ?
C49 N3 N4 105.4(3) . . ?
C8 N1 C9 120.8(3) . . ?
C8 N1 C1 110.9(3) . . ?
C1 N1 C9 128.2(3) . . ?
H38A C38 H38B 107.9 . . ?
C39 C38 H38A 109.2 . . ?
C39 C38 H38B 109.2 . . ?
C39 C38 C22 112.2(2) . . ?
C22 C38 H38A 109.2 . . ?
C22 C38 H38B 109.2 . . ?
O1 C25 C24 120.8(3) . . ?
O1 C25 C26 110.2(3) . . ?
C24 C25 C26 128.8(3) . . ?
C25 C24 C7 123.3(3) . . ?
C25 C24 C40 123.2(3) . . ?
C40 C24 C7 113.5(3) . . ?
O2 C39 N4 121.0(3) . . ?
O2 C39 C38 122.9(3) . . ?
N4 C39 C38 116.1(3) . . ?
C27 C26 C25 119.1(3) . . ?
C27 C26 C31 117.4(3) . . ?
C31 C26 C25 123.3(3) . . ?
O3 C8 N1 125.9(3) . . ?
O3 C8 C7 125.8(3) . . ?
N1 C8 C7 108.4(3) . . ?
C28 C29 Br1 119.9(3) . . ?
C30 C29 Br1 119.0(3) . . ?
C30 C29 C28 121.1(3) . . ?
C22 C23 H23 106.5 . . ?
C22 C23 C7 109.3(2) . . ?
C7 C23 H23 106.5 . . ?
C32 C23 H23 106.5 . . ?
C32 C23 C22 114.5(3) . . ?
C32 C23 C7 112.9(2) . . ?
N4 C47 C50 128.1(3) . . ?
C48 C47 N4 105.2(3) . . ?
C48 C47 C50 126.6(3) . . ?
O1 C22 C38 103.9(2) . . ?
O1 C22 C23 108.9(2) . . ?
O1 C22 H22 110.5 . . ?
C38 C22 H22 110.5 . . ?
C23 C22 C38 112.2(2) . . ?
C23 C22 H22 110.5 . . ?
C24 C7 C8 109.6(2) . . ?
C24 C7 C23 109.9(2) . . ?
C23 C7 C8 113.0(3) . . ?
C6 C7 C24 112.0(3) . . ?
C6 C7 C8 101.4(3) . . ?
C6 C7 C23 110.8(2) . . ?
C37 C32 C23 122.6(3) . . ?
C37 C32 C33 118.6(3) . . ?
C33 C32 C23 118.8(3) . . ?
C55 C50 C47 123.2(3) . . ?
C51 C50 C47 117.8(3) . . ?
C51 C50 C55 118.7(3) . . ?
C50 C55 H55 119.7 . . ?
C54 C55 C50 120.7(4) . . ?
C54 C55 H55 119.7 . . ?
C26 C27 H27 119.3 . . ?
C28 C27 C26 121.4(3) . . ?
C28 C27 H27 119.3 . . ?
C29 C28 C27 119.2(3) . . ?
C29 C28 H28 120.4 . . ?
C27 C28 H28 120.4 . . ?
N3 C49 C48 110.8(3) . . ?
N3 C49 C41 120.6(3) . . ?
C48 C49 C41 128.6(3) . . ?
C47 C48 C49 107.0(3) . . ?
C47 C48 H48 126.5 . . ?
C49 C48 H48 126.5 . . ?
C15 C10 C9 116.2(4) . . ?
C11 C10 C15 119.0(4) . . ?
C11 C10 C9 124.6(4) . . ?
C5 C6 C7 129.5(3) . . ?
C5 C6 C1 121.0(3) . . ?
C1 C6 C7 109.4(3) . . ?
C32 C37 H37 119.8 . . ?
C32 C37 C36 120.4(3) . . ?
C36 C37 H37 119.8 . . ?
N2 C40 C24 173.7(4) . . ?
C32 C33 H33 119.7 . . ?
C34 C33 C32 120.6(4) . . ?
C34 C33 H33 119.7 . . ?
C55 C54 H54 120.0 . . ?
C55 C54 C53 120.0(4) . . ?
C53 C54 H54 120.0 . . ?
C42 C41 C49 120.4(3) . . ?
C42 C41 C46 118.7(3) . . ?
C46 C41 C49 120.9(3) . . ?
C41 C42 H42 119.7 . . ?
C43 C42 C41 120.5(4) . . ?
C43 C42 H42 119.7 . . ?
C51 C52 H52 119.6 . . ?
C53 C52 H52 119.6 . . ?
C53 C52 C51 120.8(4) . . ?
C50 C51 C52 120.3(4) . . ?
C50 C51 H51 119.9 . . ?
C52 C51 H51 119.9 . . ?
C10 C15 H15 120.0 . . ?
C14 C15 C10 120.1(4) . . ?
C14 C15 H15 120.0 . . ?
C54 C53 H53 120.3 . . ?
C52 C53 C54 119.5(3) . . ?
C52 C53 H53 120.3 . . ?
C29 C30 H30 120.3 . . ?
C29 C30 C31 119.4(3) . . ?
C31 C30 H30 120.3 . . ?
C6 C5 H5 121.4 . . ?
C6 C5 C4 117.2(4) . . ?
C4 C5 H5 121.4 . . ?
N1 C9 C10 112.7(4) . . ?
N1 C9 H9 104.3 . . ?
N1 C9 C16 112.6(4) . . ?
C10 C9 H9 104.3 . . ?
C10 C9 C16 116.9(4) . . ?
C16 C9 H9 104.3 . . ?
C6 C1 N1 109.8(3) . . ?
C2 C1 N1 128.1(4) . . ?
C2 C1 C6 122.0(4) . . ?
C15 C14 H14 119.6 . . ?
C15 C14 C13 120.7(4) . . ?
C13 C14 H14 119.6 . . ?
C46 C45 H45 119.8 . . ?
C46 C45 C44 120.3(4) . . ?
C44 C45 H45 119.8 . . ?
C42 C43 H43 119.7 . . ?
C42 C43 C44 120.6(4) . . ?
C44 C43 H43 119.7 . . ?
C41 C46 H46 119.6 . . ?
C45 C46 C41 120.9(4) . . ?
C45 C46 H46 119.6 . . ?
C37 C36 H36 119.9 . . ?
C35 C36 C37 120.3(4) . . ?
C35 C36 H36 119.9 . . ?
C33 C34 H34 119.9 . . ?
C35 C34 C33 120.2(4) . . ?
C35 C34 H34 119.9 . . ?
C45 C44 H44 120.5 . . ?
C43 C44 C45 119.0(4) . . ?
C43 C44 H44 120.5 . . ?
C26 C31 H31 119.2 . . ?
C30 C31 C26 121.5(3) . . ?
C30 C31 H31 119.2 . . ?
C10 C11 H11 119.8 . . ?
C10 C11 C12 120.4(4) . . ?
C12 C11 H11 119.8 . . ?
C36 C35 H35 120.0 . . ?
C34 C35 C36 120.0(4) . . ?
C34 C35 H35 120.0 . . ?
C14 C13 H13 120.5 . . ?
C12 C13 C14 119.0(4) . . ?
C12 C13 H13 120.5 . . ?
C5 C4 H4 119.5 . . ?
C3 C4 C5 121.0(4) . . ?
C3 C4 H4 119.5 . . ?
C11 C12 H12 119.6 . . ?
C13 C12 C11 120.8(5) . . ?
C13 C12 H12 119.6 . . ?
C1 C2 H2 121.8 . . ?
C1 C2 C3 116.4(5) . . ?
C3 C2 H2 121.8 . . ?
C4 C3 C2 122.3(4) . . ?
C4 C3 H3 118.9 . . ?
C2 C3 H3 118.9 . . ?
C21 C16 C9 121.9(6) . . ?
C21 C16 C17 119.5(5) . . ?
C17 C16 C9 118.6(5) . . ?
C16 C21 H21 120.4 . . ?
C16 C21 C20 119.2(7) . . ?
C20 C21 H21 120.4 . . ?
C16 C17 H17 119.5 . . ?
C18 C17 C16 121.1(7) . . ?
C18 C17 H17 119.5 . . ?
C21 C20 H20 119.3 . . ?
C19 C20 C21 121.5(7) . . ?
C19 C20 H20 119.3 . . ?
C17 C18 H18 120.2 . . ?
C17 C18 C19 119.5(8) . . ?
C19 C18 H18 120.2 . . ?
C20 C19 C18 119.2(7) . . ?
C20 C19 H19 120.4 . . ?
C18 C19 H19 120.4 . . ?
C56 C56 H56A 108.9 2 . ?
C56 C56 H56B 108.9 2 . ?
H56A C56 H56B 107.8 . . ?
C57 C56 C56 113.2(9) . 2 ?
C57 C56 H56A 108.9 . . ?
C57 C56 H56B 108.9 . . ?
C56 C57 H57A 109.6 . . ?
C56 C57 H57B 109.6 . . ?
C56 C57 C58 110.1(7) . . ?
H57A C57 H57B 108.2 . . ?
C58 C57 H57A 109.6 . . ?
C58 C57 H57B 109.6 . . ?
C57 C58 H58A 109.5 . . ?
C57 C58 H58B 109.5 . . ?
C57 C58 H58C 109.5 . . ?
H58A C58 H58B 109.5 . . ?
H58A C58 H58C 109.5 . . ?
H58B C58 H58C 109.5 . . ?

loop_
_geom_bond_atom_site_label_1
_geom_bond_atom_site_label_2
_geom_bond_distance
_geom_bond_site_symmetry_2
_geom_bond_publ_flag
Br1 C29 1.908(3) . ?
O1 C25 1.351(4) . ?
O1 C22 1.452(4) . ?
O2 C39 1.213(4) . ?
O3 C8 1.217(4) . ?
N4 N3 1.379(4) . ?
N4 C39 1.407(4) . ?
N4 C47 1.395(4) . ?
N3 C49 1.322(4) . ?
N1 C8 1.366(4) . ?
N1 C9 1.469(5) . ?
N1 C1 1.408(5) . ?
C38 H38A 0.9700 . ?
C38 H38B 0.9700 . ?
C38 C39 1.511(4) . ?
C38 C22 1.525(4) . ?
C25 C24 1.355(5) . ?
C25 C26 1.483(4) . ?
C24 C7 1.523(4) . ?
C24 C40 1.428(5) . ?
C26 C27 1.393(5) . ?
C26 C31 1.396(5) . ?
C8 C7 1.554(4) . ?
C29 C28 1.374(5) . ?
C29 C30 1.371(5) . ?
C23 H23 0.9800 . ?
C23 C22 1.524(4) . ?
C23 C7 1.552(4) . ?
C23 C32 1.523(4) . ?
C47 C50 1.475(5) . ?
C47 C48 1.367(5) . ?
C22 H22 0.9800 . ?
C7 C6 1.507(4) . ?
C32 C37 1.390(5) . ?
C32 C33 1.399(5) . ?
C50 C55 1.400(5) . ?
C50 C51 1.394(5) . ?
N2 C40 1.155(5) . ?
C55 H55 0.9300 . ?
C55 C54 1.391(5) . ?
C27 H27 0.9300 . ?
C27 C28 1.387(5) . ?
C28 H28 0.9300 . ?
C49 C48 1.426(5) . ?
C49 C41 1.469(5) . ?
C48 H48 0.9300 . ?
C10 C15 1.411(5) . ?
C10 C9 1.526(6) . ?
C10 C11 1.373(6) . ?
C6 C5 1.379(5) . ?
C6 C1 1.389(5) . ?
C37 H37 0.9300 . ?
C37 C36 1.401(5) . ?
C33 H33 0.9300 . ?
C33 C34 1.393(5) . ?
C54 H54 0.9300 . ?
C54 C53 1.396(6) . ?
C41 C42 1.390(5) . ?
C41 C46 1.394(5) . ?
C42 H42 0.9300 . ?
C42 C43 1.387(5) . ?
C52 H52 0.9300 . ?
C52 C51 1.396(5) . ?
C52 C53 1.377(7) . ?
C51 H51 0.9300 . ?
C15 H15 0.9300 . ?
C15 C14 1.380(6) . ?
C53 H53 0.9300 . ?
C30 H30 0.9300 . ?
C30 C31 1.380(5) . ?
C5 H5 0.9300 . ?
C5 C4 1.405(6) . ?
C9 H9 0.9800 . ?
C9 C16 1.528(7) . ?
C1 C2 1.385(6) . ?
C14 H14 0.9300 . ?
C14 C13 1.385(7) . ?
C45 H45 0.9300 . ?
C45 C46 1.382(6) . ?
C45 C44 1.391(6) . ?
C43 H43 0.9300 . ?
C43 C44 1.390(6) . ?
C46 H46 0.9300 . ?
C36 H36 0.9300 . ?
C36 C35 1.377(6) . ?
C34 H34 0.9300 . ?
C34 C35 1.377(7) . ?
C44 H44 0.9300 . ?
C31 H31 0.9300 . ?
C11 H11 0.9300 . ?
C11 C12 1.393(6) . ?
C35 H35 0.9300 . ?
C13 H13 0.9300 . ?
C13 C12 1.383(7) . ?
C4 H4 0.9300 . ?
C4 C3 1.365(8) . ?
C12 H12 0.9300 . ?
C2 H2 0.9300 . ?
C2 C3 1.395(9) . ?
C3 H3 0.9300 . ?
C16 C21 1.383(8) . ?
C16 C17 1.406(9) . ?
C21 H21 0.9300 . ?
C21 C20 1.403(9) . ?
C17 H17 0.9300 . ?
C17 C18 1.373(9) . ?
C20 H20 0.9300 . ?
C20 C19 1.373(12) . ?
C18 H18 0.9300 . ?
C18 C19 1.415(11) . ?
C19 H19 0.9300 . ?
C56 C56 1.525(18) 2 ?
C56 H56A 0.9700 . ?
C56 H56B 0.9700 . ?
C56 C57 1.475(11) . ?
C57 H57A 0.9700 . ?
C57 H57B 0.9700 . ?
C57 C58 1.558(13) . ?
C58 H58A 0.9600 . ?
C58 H58B 0.9600 . ?
C58 H58C 0.9600 . ?

loop_
_geom_torsion_atom_site_label_1
_geom_torsion_atom_site_label_2
_geom_torsion_atom_site_label_3
_geom_torsion_atom_site_label_4
_geom_torsion
_geom_torsion_site_symmetry_1
_geom_torsion_site_symmetry_2
_geom_torsion_site_symmetry_3
_geom_torsion_site_symmetry_4
_geom_torsion_publ_flag
Br1 C29 C28 C27 178.8(3) . . . . ?
Br1 C29 C30 C31 -177.9(4) . . . . ?
O1 C25 C24 C7 8.4(5) . . . . ?
O1 C25 C24 C40 -172.0(3) . . . . ?
O1 C25 C26 C27 -2.1(4) . . . . ?
O1 C25 C26 C31 -176.9(3) . . . . ?
O3 C8 C7 C24 61.5(4) . . . . ?
O3 C8 C7 C23 -61.4(4) . . . . ?
O3 C8 C7 C6 -180.0(3) . . . . ?
N4 N3 C49 C48 -0.2(4) . . . . ?
N4 N3 C49 C41 -179.5(3) . . . . ?
N4 C47 C50 C55 -36.0(5) . . . . ?
N4 C47 C50 C51 150.7(3) . . . . ?
N4 C47 C48 C49 0.1(4) . . . . ?
N3 N4 C39 O2 168.7(3) . . . . ?
N3 N4 C39 C38 -10.9(4) . . . . ?
N3 N4 C47 C50 176.3(3) . . . . ?
N3 N4 C47 C48 -0.2(4) . . . . ?
N3 C49 C48 C47 0.1(4) . . . . ?
N3 C49 C41 C42 163.3(4) . . . . ?
N3 C49 C41 C46 -17.5(6) . . . . ?
N1 C8 C7 C24 -117.7(3) . . . . ?
N1 C8 C7 C23 119.4(3) . . . . ?
N1 C8 C7 C6 0.8(3) . . . . ?
N1 C9 C16 C21 119.8(6) . . . . ?
N1 C9 C16 C17 -61.8(7) . . . . ?
N1 C1 C2 C3 178.0(6) . . . . ?
C25 O1 C22 C38 -166.8(2) . . . . ?
C25 O1 C22 C23 -47.1(3) . . . . ?
C25 C24 C7 C8 -116.3(3) . . . . ?
C25 C24 C7 C23 8.4(4) . . . . ?
C25 C24 C7 C6 132.0(3) . . . . ?
C25 C26 C27 C28 -173.3(3) . . . . ?
C25 C26 C31 C30 174.1(4) . . . . ?
C24 C25 C26 C27 173.1(3) . . . . ?
C24 C25 C26 C31 -1.7(6) . . . . ?
C24 C7 C6 C5 -65.3(5) . . . . ?
C24 C7 C6 C1 117.2(3) . . . . ?
C39 N4 N3 C49 -168.3(3) . . . . ?
C39 N4 C47 C50 -17.0(6) . . . . ?
C39 N4 C47 C48 166.4(3) . . . . ?
C39 C38 C22 O1 -57.1(3) . . . . ?
C39 C38 C22 C23 -174.6(3) . . . . ?
C26 C25 C24 C7 -166.3(3) . . . . ?
C26 C25 C24 C40 13.2(5) . . . . ?
C26 C27 C28 C29 -1.7(5) . . . . ?
C8 N1 C9 C10 -104.6(4) . . . . ?
C8 N1 C9 C16 120.5(5) . . . . ?
C8 N1 C1 C6 2.1(5) . . . . ?
C8 N1 C1 C2 -176.2(5) . . . . ?
C8 C7 C6 C5 178.0(4) . . . . ?
C8 C7 C6 C1 0.5(4) . . . . ?
C29 C30 C31 C26 -0.3(7) . . . . ?
C23 C7 C6 C5 57.8(5) . . . . ?
C23 C7 C6 C1 -119.7(3) . . . . ?
C23 C32 C37 C36 178.3(3) . . . . ?
C23 C32 C33 C34 -179.3(3) . . . . ?
C47 N4 N3 C49 0.3(4) . . . . ?
C47 N4 C39 O2 2.7(5) . . . . ?
C47 N4 C39 C38 -177.0(3) . . . . ?
C47 C50 C55 C54 -174.7(3) . . . . ?
C47 C50 C51 C52 173.5(3) . . . . ?
C22 O1 C25 C24 12.0(4) . . . . ?
C22 O1 C25 C26 -172.3(2) . . . . ?
C22 C38 C39 O2 100.7(4) . . . . ?
C22 C38 C39 N4 -79.7(3) . . . . ?
C22 C23 C7 C24 -41.9(3) . . . . ?
C22 C23 C7 C8 80.9(3) . . . . ?
C22 C23 C7 C6 -166.2(3) . . . . ?
C22 C23 C32 C37 -35.1(4) . . . . ?
C22 C23 C32 C33 145.0(3) . . . . ?
C7 C23 C22 O1 60.9(3) . . . . ?
C7 C23 C22 C38 175.3(2) . . . . ?
C7 C23 C32 C37 90.9(4) . . . . ?
C7 C23 C32 C33 -89.0(4) . . . . ?
C7 C6 C5 C4 -175.2(4) . . . . ?
C7 C6 C1 N1 -1.5(5) . . . . ?
C7 C6 C1 C2 176.9(5) . . . . ?
C32 C23 C22 O1 -171.3(2) . . . . ?
C32 C23 C22 C38 -56.9(3) . . . . ?
C32 C23 C7 C24 -170.6(3) . . . . ?
C32 C23 C7 C8 -47.9(3) . . . . ?
C32 C23 C7 C6 65.1(3) . . . . ?
C32 C37 C36 C35 1.4(6) . . . . ?
C32 C33 C34 C35 0.7(6) . . . . ?
C50 C47 C48 C49 -176.6(3) . . . . ?
C50 C55 C54 C53 1.9(5) . . . . ?
C55 C50 C51 C52 -0.1(5) . . . . ?
C55 C54 C53 C52 -0.8(5) . . . . ?
C27 C26 C31 C30 -0.8(6) . . . . ?
C28 C29 C30 C31 0.4(7) . . . . ?
C49 C41 C42 C43 -179.1(4) . . . . ?
C49 C41 C46 C45 179.6(4) . . . . ?
C48 C47 C50 C55 139.8(4) . . . . ?
C48 C47 C50 C51 -33.4(5) . . . . ?
C48 C49 C41 C42 -15.8(6) . . . . ?
C48 C49 C41 C46 163.4(4) . . . . ?
C10 C15 C14 C13 0.7(6) . . . . ?
C10 C9 C16 C21 -13.1(8) . . . . ?
C10 C9 C16 C17 165.3(5) . . . . ?
C10 C11 C12 C13 1.2(7) . . . . ?
C6 C5 C4 C3 -2.3(8) . . . . ?
C6 C1 C2 C3 -0.1(9) . . . . ?
C37 C32 C33 C34 0.7(5) . . . . ?
C37 C36 C35 C34 0.0(6) . . . . ?
C40 C24 C7 C8 64.1(4) . . . . ?
C40 C24 C7 C23 -171.2(3) . . . . ?
C40 C24 C7 C6 -47.6(4) . . . . ?
C33 C32 C37 C36 -1.7(5) . . . . ?
C33 C34 C35 C36 -1.0(6) . . . . ?
C41 C49 C48 C47 179.3(4) . . . . ?
C41 C42 C43 C44 -1.4(7) . . . . ?
C42 C41 C46 C45 -1.2(7) . . . . ?
C42 C43 C44 C45 0.5(7) . . . . ?
C51 C50 C55 C54 -1.5(5) . . . . ?
C51 C52 C53 C54 -0.8(6) . . . . ?
C15 C10 C9 N1 165.6(3) . . . . ?
C15 C10 C9 C16 -61.6(6) . . . . ?
C15 C10 C11 C12 0.3(6) . . . . ?
C15 C14 C13 C12 0.8(6) . . . . ?
C53 C52 C51 C50 1.2(5) . . . . ?
C30 C29 C28 C27 0.6(6) . . . . ?
C5 C6 C1 N1 -179.3(4) . . . . ?
C5 C6 C1 C2 -0.9(7) . . . . ?
C5 C4 C3 C2 1.3(10) . . . . ?
C9 N1 C8 O3 0.8(6) . . . . ?
C9 N1 C8 C7 180.0(3) . . . . ?
C9 N1 C1 C6 -179.8(4) . . . . ?
C9 N1 C1 C2 1.9(8) . . . . ?
C9 C10 C15 C14 -176.7(3) . . . . ?
C9 C10 C11 C12 175.3(4) . . . . ?
C9 C16 C21 C20 175.5(6) . . . . ?
C9 C16 C17 C18 -177.7(6) . . . . ?
C1 N1 C8 O3 179.0(3) . . . . ?
C1 N1 C8 C7 -1.8(4) . . . . ?
C1 N1 C9 C10 77.5(5) . . . . ?
C1 N1 C9 C16 -57.4(6) . . . . ?
C1 C6 C5 C4 2.0(6) . . . . ?
C1 C2 C3 C4 -0.1(11) . . . . ?
C14 C13 C12 C11 -1.8(7) . . . . ?
C46 C41 C42 C43 1.7(6) . . . . ?
C46 C45 C44 C43 0.0(7) . . . . ?
C44 C45 C46 C41 0.4(7) . . . . ?
C31 C26 C27 C28 1.8(5) . . . . ?
C11 C10 C15 C14 -1.2(5) . . . . ?
C11 C10 C9 N1 -9.6(6) . . . . ?
C11 C10 C9 C16 123.3(5) . . . . ?
C16 C21 C20 C19 3.3(11) . . . . ?
C16 C17 C18 C19 1.1(11) . . . . ?
C21 C16 C17 C18 0.8(10) . . . . ?
C21 C20 C19 C18 -1.4(12) . . . . ?
C17 C16 C21 C20 -2.9(10) . . . . ?
C17 C18 C19 C20 -0.8(12) . . . . ?
C56 C56 C57 C58 -176.7(12) 2 . . . ?
